data_7710746
loop_
_publ_author_name
'Li, Yang'
'Pelzer, Katrin'
'Sechet, Damien'
'Creste, Geordie'
'Matt, Dominique'
'Braunstein, Pierre'
'Armspach, Dominique'

_publ_section_title
;
 A cavity-shaped <i>cis</i>-chelating P,N ligand for highly selective
 nickel-catalysed ethylene dimerisation.
;
_journal_name_full 'Dalton transactions (Cambridge, England : 2003)'
_journal_paper_doi 10.1039/d2dt01553f
_journal_year 2022
_chemical_absolute_configuration rmad
_chemical_formula_moiety '2(C60 H100 Br2 N Ni O28 P), 5(C6 H6), C5 H12'
_chemical_formula_sum 'C155 H242 Br4 N2 Ni2 O56 P2'
_chemical_formula_weight 3528.49
_space_group_crystal_system tetragonal
_space_group_IT_number 92
_space_group_name_Hall 'P 4abw 2nw'
_space_group_name_H-M_alt 'P 41 21 2'
_atom_sites_solution_hydrogens geom
_atom_sites_solution_primary direct
_atom_sites_solution_secondary difmap
_audit_creation_date 2021-07-27
_audit_creation_method
;
Olex2 1.5-alpha
(compiled 2021.07.19 svn.r715e62df for OlexSys, GUI svn.r6380)
;
_audit_update_record
;
2022-03-31 deposited with the CCDC.	2022-06-28 downloaded from the CCDC.
;
_cell_angle_alpha 90
_cell_angle_beta 90
_cell_angle_gamma 90
_cell_formula_units_Z 4
_cell_length_a 17.8671(6)
_cell_length_b 17.8671(6)
_cell_length_c 53.805(2)
_cell_measurement_reflns_used 9398
_cell_measurement_temperature 120(2)
_cell_measurement_theta_max 23.87
_cell_measurement_theta_min 2.21
_cell_volume 17176.3(10)
_computing_cell_refinement 'Bruker SAINT'
_computing_data_collection 'Bruker APEX3'
_computing_data_reduction 'Bruker SAINT'
_computing_molecular_graphics 'Olex2 1.5-alpha (Dolomanov et al., 2009)'
_computing_publication_material 'Olex2 1.5-alpha (Dolomanov et al., 2009)'
_computing_structure_refinement 'SHELXL-2014/7 (Sheldrick, 2014)'
_computing_structure_solution 'SHELXT 2014/5 (Sheldrick, 2014)'
_diffrn_ambient_temperature 120(2)
_diffrn_measured_fraction_theta_full 0.999
_diffrn_measured_fraction_theta_max 0.998
_diffrn_measurement_device_type 'Bruker PHOTON-III CPAD'
_diffrn_measurement_method '\f and \w shuterless scans'
_diffrn_radiation_type MoK\a
_diffrn_radiation_wavelength 0.71073
_diffrn_reflns_av_R_equivalents 0.0618
_diffrn_reflns_av_unetI/netI 0.0391
_diffrn_reflns_Laue_measured_fraction_full 0.999
_diffrn_reflns_Laue_measured_fraction_max 0.998
_diffrn_reflns_limit_h_max 23
_diffrn_reflns_limit_h_min -23
_diffrn_reflns_limit_k_max 23
_diffrn_reflns_limit_k_min -23
_diffrn_reflns_limit_l_max 68
_diffrn_reflns_limit_l_min -70
_diffrn_reflns_number 277051
_diffrn_reflns_point_group_measured_fraction_full 0.999
_diffrn_reflns_point_group_measured_fraction_max 0.998
_diffrn_reflns_theta_full 25.242
_diffrn_reflns_theta_max 27.896
_diffrn_reflns_theta_min 1.895
_diffrn_source 'Mo-ImuS 3.0 microfocus tube'
_exptl_absorpt_coefficient_mu 1.252
_exptl_absorpt_correction_T_max 0.7456
_exptl_absorpt_correction_T_min 0.6895
_exptl_absorpt_correction_type multi-scan
_exptl_absorpt_process_details sadabs
_exptl_crystal_colour red
_exptl_crystal_colour_primary red
_exptl_crystal_density_diffrn 1.364
_exptl_crystal_description prism
_exptl_crystal_F_000 7440
_exptl_crystal_size_max 0.3
_exptl_crystal_size_mid 0.2
_exptl_crystal_size_min 0.15
_refine_diff_density_max 0.795
_refine_diff_density_min -0.805
_refine_diff_density_rms 0.075
_refine_ls_abs_structure_details
;
 Flack x determined using 5953 quotients [(I+)-(I-)]/[(I+)+(I-)]
 (Parsons, Flack and Wagner, Acta Cryst. B69 (2013) 249-259).
;
_refine_ls_abs_structure_Flack 0.016(2)
_refine_ls_extinction_method none
_refine_ls_goodness_of_fit_ref 1.040
_refine_ls_hydrogen_treatment constr
_refine_ls_matrix_type full
_refine_ls_number_parameters 919
_refine_ls_number_reflns 20499
_refine_ls_number_restraints 0
_refine_ls_restrained_S_all 1.040
_refine_ls_R_factor_all 0.0741
_refine_ls_R_factor_gt 0.0515
_refine_ls_shift/su_max 0.001
_refine_ls_shift/su_mean 0.000
_refine_ls_structure_factor_coef Fsqd
_refine_ls_weighting_details 'w=1/[\s^2^(Fo^2^)+(0.0693P)^2^+18.4409P] where P=(Fo^2^+2Fc^2^)/3'
_refine_ls_weighting_scheme calc
_refine_ls_wR_factor_gt 0.1343
_refine_ls_wR_factor_ref 0.1474
_reflns_Friedel_coverage 0.792
_reflns_Friedel_fraction_full 1.000
_reflns_Friedel_fraction_max 0.999
_reflns_number_gt 15880
_reflns_number_total 20499
_reflns_threshold_expression 'I > 2\s(I)'
_cod_data_source_file d2dt01553f2.cif
_cod_data_source_block dayl201124
_cod_original_cell_volume 17176.2(14)
_cod_database_code 7710746
_shelx_shelxl_version_number 2014/7
_shelx_space_group_comment
;
The symmetry employed for this shelxl refinement is uniquely defined
by the following loop, which should always be used as a source of
symmetry information in preference to the above space-group names.
They are only intended as comments.
;
_shelx_estimated_absorpt_t_max 0.834
_shelx_estimated_absorpt_t_min 0.705
_olex2_refinement_description
;
1. Uiso/Uaniso restraints and constraints
Uanis(C57) = Uanis(C57B)
Uanis(C68) = Uanis(C69) = Uanis(C70) = Uanis(C71) = Uanis(C72) = Uanis(C73)
Uanis(C74) = Uanis(C75) = Uanis(C76) = Uanis(C77) = Uanis(C78) = Uanis(C79)
Uanis(C80) = Uanis(C81) = Uanis(C82) = Uanis(C83) = Uanis(C84) = Uanis(C85)
Uanis(C86) = Uanis(C87) = Uanis(C88) = Uanis(C89) = Uanis(C90)
2. Others
 Fixed Sof: C57(0.5) H57A(0.5) H57B(0.5) H57C(0.5) C57B(0.5) H57D(0.5)
 H57E(0.5) H57F(0.5) C80(0.5) H80(0.5) C81(0.5) H81(0.5) C82(0.5) H82(0.5)
 C83(0.5) H83(0.5) C84(0.5) H84(0.5) C85(0.5) H85(0.5) C86(0.5) H86A(0.5)
 H86B(0.5) H86C(0.5) C87(0.5) H87A(0.5) H87B(0.5) C88(0.5) H88A(0.5) H88B(0.5)
 C89(0.5) H89A(0.5) H89B(0.5) C90(0.5) H90A(0.5) H90B(0.5) H90C(0.5)
3.a Ternary CH refined with riding coordinates:
 C1(H1), C2(H2), C3(H3), C4(H4), C5(H5), C11(H11), C12(H12), C13(H13),
 C14(H14), C15(H15), C21(H21), C22(H22), C23(H23), C24(H24), C25(H25), C31(H31),
  C32(H32), C33(H33), C34(H34), C35(H35), C41(H41), C42(H42), C43(H43),
 C44(H44), C45(H45), C51(H51), C52(H52), C53(H53), C54(H54), C55(H55)
3.b Secondary CH2 refined with riding coordinates:
 C6(H6A,H6B), C16(H16A,H16B), C26(H26A,H26B), C36(H36A,H36B), C46(H46A,H46B),
 C56(H56A,H56B), C87(H87A,H87B), C88(H88A,H88B), C89(H89A,H89B)
3.c Aromatic/amide H refined with riding coordinates:
 C61(H61), C62(H62), C63(H63), C64(H64), C68(H68), C69(H69), C70(H70),
 C71(H71), C72(H72), C73(H73), C74(H74), C75(H75), C76(H76), C77(H77), C78(H78),
  C79(H79), C80(H80), C81(H81), C82(H82), C83(H83), C84(H84), C85(H85)
3.d Fitted hexagon refined as free rotating group:
 C68(C69,C70,C71,C72,C73), C74(C75,C76,C77,C78,C79), C80(C81,C82,C83,C84,C85)
3.e Idealised Me refined as rotating group:
 C7(H7A,H7B,H7C), C8(H8A,H8B,H8C), C17(H17A,H17B,H17C), C18(H18A,H18B,H18C),
 C27(H27A,H27B,H27C), C28(H28A,H28B,H28C), C29(H29A,H29B,H29C), C37(H37A,H37B,
 H37C), C38(H38A,H38B,H38C), C39(H39A,H39B,H39C), C47(H47A,H47B,H47C), C48(H48A,
 H48B,H48C), C49(H49A,H49B,H49C), C57(H57A,H57B,H57C), C57B(H57D,H57E,H57F),
 C58(H58A,H58B,H58C), C59(H59A,H59B,H59C), C66(H66A,H66B,H66C), C67(H67A,H67B,
 H67C), C86(H86A,H86B,H86C), C90(H90A,H90B,H90C)
;
_olex2_submission_special_instructions 'No special instructions were received'

loop_
_space_group_symop_operation_xyz
'x, y, z'
'-y+1/2, x+1/2, z+1/4'
'y+1/2, -x+1/2, z+3/4'
'x+1/2, -y+1/2, -z+3/4'
'-x+1/2, y+1/2, -z+1/4'
'-x, -y, z+1/2'
'y, x, -z'
'-y, -x, -z+1/2'

loop_
_atom_site_label
_atom_site_type_symbol
_atom_site_fract_x
_atom_site_fract_y
_atom_site_fract_z
_atom_site_U_iso_or_equiv
_atom_site_adp_type
_atom_site_occupancy
_atom_site_site_symmetry_order
_atom_site_calc_flag
_atom_site_refinement_flags_posn
_atom_site_refinement_flags_adp
_atom_site_refinement_flags_occupancy
_atom_site_disorder_assembly
_atom_site_disorder_group
C1 C 0.2791(3) 1.1162(3) 0.68629(9) 0.0384(12) Uani 1 1 d . . . . .
H1 H 0.2575 1.1675 0.6846 0.046 Uiso 1 1 calc R U . . .
C2 C 0.2448(3) 1.0662(3) 0.66682(10) 0.0419(13) Uani 1 1 d . . . . .
H2 H 0.2540 1.0882 0.6500 0.050 Uiso 1 1 calc R U . . .
C3 C 0.2795(3) 0.9890(3) 0.66796(9) 0.0368(12) Uani 1 1 d . . . . .
H3 H 0.2675 0.9656 0.6844 0.044 Uiso 1 1 calc R U . . .
C4 C 0.3647(3) 0.9947(3) 0.66505(9) 0.0353(11) Uani 1 1 d . . . . .
H4 H 0.3761 1.0138 0.6480 0.042 Uiso 1 1 calc R U . . .
C5 C 0.3973(3) 1.0490(3) 0.68404(9) 0.0351(11) Uani 1 1 d . . . . .
H5 H 0.3921 1.0285 0.7012 0.042 Uiso 1 1 calc R U . . .
C6 C 0.4784(3) 1.0735(3) 0.67909(9) 0.0377(11) Uani 1 1 d . . . . .
H6A H 0.4767 1.1287 0.6775 0.045 Uiso 1 1 calc R U . . .
H6B H 0.4909 1.0540 0.6624 0.045 Uiso 1 1 calc R U . . .
C7 C 0.1209(5) 1.0775(7) 0.6514(2) 0.098(3) Uani 1 1 d . . . . .
H7A H 0.1393 1.1222 0.6428 0.148 Uiso 1 1 calc R U . . .
H7B H 0.0698 1.0864 0.6573 0.148 Uiso 1 1 calc R U . . .
H7C H 0.1210 1.0350 0.6399 0.148 Uiso 1 1 calc R U . . .
C8 C 0.2245(4) 0.8728(4) 0.65611(12) 0.0510(15) Uani 1 1 d . . . . .
H8A H 0.2678 0.8424 0.6608 0.076 Uiso 1 1 calc R U . . .
H8B H 0.1978 0.8484 0.6424 0.076 Uiso 1 1 calc R U . . .
H8C H 0.1908 0.8778 0.6704 0.076 Uiso 1 1 calc R U . . .
C11 C 0.4524(3) 0.9004(3) 0.65210(9) 0.0341(11) Uani 1 1 d . . . . .
H11 H 0.4461 0.9230 0.6352 0.041 Uiso 1 1 calc R U . . .
C12 C 0.4599(3) 0.8156(3) 0.64952(9) 0.0356(11) Uani 1 1 d . . . . .
H12 H 0.5002 0.8052 0.6371 0.043 Uiso 1 1 calc R U . . .
C13 C 0.4825(3) 0.7785(3) 0.67411(9) 0.0343(11) Uani 1 1 d . . . . .
H13 H 0.4372 0.7746 0.6850 0.041 Uiso 1 1 calc R U . . .
C14 C 0.5436(3) 0.8200(3) 0.68827(9) 0.0364(11) Uani 1 1 d . . . . .
H14 H 0.5931 0.8104 0.6802 0.044 Uiso 1 1 calc R U . . .
C15 C 0.5276(3) 0.9041(3) 0.68832(9) 0.0366(11) Uani 1 1 d . . . . .
H15 H 0.4796 0.9138 0.6973 0.044 Uiso 1 1 calc R U . . .
C16 C 0.5875(3) 0.9540(3) 0.69851(9) 0.0403(12) Uani 1 1 d . . . . .
H16A H 0.6334 0.9478 0.6884 0.048 Uiso 1 1 calc R U . . .
H16B H 0.5993 0.9382 0.7157 0.048 Uiso 1 1 calc R U . . .
C17 C 0.3742(4) 0.7981(4) 0.61656(10) 0.0539(17) Uani 1 1 d . . . . .
H17A H 0.3499 0.8473 0.6163 0.081 Uiso 1 1 calc R U . . .
H17B H 0.3396 0.7604 0.6100 0.081 Uiso 1 1 calc R U . . .
H17C H 0.4194 0.7994 0.6062 0.081 Uiso 1 1 calc R U . . .
C18 C 0.4601(4) 0.6476(4) 0.67628(14) 0.0583(18) Uani 1 1 d . . . . .
H18A H 0.4477 0.6534 0.6939 0.087 Uiso 1 1 calc R U . . .
H18B H 0.4841 0.5989 0.6737 0.087 Uiso 1 1 calc R U . . .
H18C H 0.4143 0.6505 0.6663 0.087 Uiso 1 1 calc R U . . .
C21 C 0.6132(3) 0.7663(3) 0.72323(9) 0.0348(11) Uani 1 1 d . . . . .
H21 H 0.6480 0.7520 0.7095 0.042 Uiso 1 1 calc R U . . .
C22 C 0.6000(3) 0.6987(3) 0.73978(9) 0.0359(11) Uani 1 1 d . . . . .
H22 H 0.6493 0.6803 0.7461 0.043 Uiso 1 1 calc R U . . .
C23 C 0.5504(3) 0.7194(3) 0.76176(9) 0.0351(11) Uani 1 1 d . . . . .
H23 H 0.4993 0.7334 0.7558 0.042 Uiso 1 1 calc R U . . .
C24 C 0.5853(3) 0.7851(3) 0.77581(9) 0.0342(11) Uani 1 1 d . . . . .
H24 H 0.6329 0.7687 0.7839 0.041 Uiso 1 1 calc R U . . .
C25 C 0.6013(3) 0.8504(3) 0.75791(9) 0.0351(11) Uani 1 1 d . . . . .
H25 H 0.5527 0.8701 0.7514 0.042 Uiso 1 1 calc R U . . .
C26 C 0.6432(3) 0.9129(4) 0.76997(10) 0.0449(13) Uani 1 1 d . . . . .
H26A H 0.6592 0.9494 0.7572 0.054 Uiso 1 1 calc R U . . .
H26B H 0.6102 0.9390 0.7819 0.054 Uiso 1 1 calc R U . . .
C27 C 0.5930(4) 0.5683(3) 0.73097(11) 0.0534(16) Uani 1 1 d . . . . .
H27A H 0.6478 0.5680 0.7304 0.080 Uiso 1 1 calc R U . . .
H27B H 0.5734 0.5328 0.7187 0.080 Uiso 1 1 calc R U . . .
H27C H 0.5761 0.5538 0.7476 0.080 Uiso 1 1 calc R U . . .
C28 C 0.4709(4) 0.6289(4) 0.78104(12) 0.0553(16) Uani 1 1 d . . . . .
H28A H 0.4397 0.6666 0.7893 0.083 Uiso 1 1 calc R U . . .
H28B H 0.4720 0.5833 0.7911 0.083 Uiso 1 1 calc R U . . .
H28C H 0.4500 0.6174 0.7646 0.083 Uiso 1 1 calc R U . . .
C29 C 0.7418(4) 0.9432(5) 0.79601(13) 0.071(2) Uani 1 1 d . . . . .
H29A H 0.7625 0.9800 0.7844 0.106 Uiso 1 1 calc R U . . .
H29B H 0.7823 0.9222 0.8061 0.106 Uiso 1 1 calc R U . . .
H29C H 0.7051 0.9676 0.8069 0.106 Uiso 1 1 calc R U . . .
C31 C 0.5595(3) 0.8202(3) 0.81865(8) 0.0338(11) Uani 1 1 d . . . . .
H31 H 0.6069 0.7911 0.8209 0.041 Uiso 1 1 calc R U . . .
C32 C 0.5017(3) 0.7924(3) 0.83764(9) 0.0357(11) Uani 1 1 d . . . . .
H32 H 0.5239 0.7972 0.8546 0.043 Uiso 1 1 calc R U . . .
C33 C 0.4315(3) 0.8388(3) 0.83673(9) 0.0330(11) Uani 1 1 d . . . . .
H33 H 0.4042 0.8289 0.8208 0.040 Uiso 1 1 calc R U . . .
C34 C 0.4489(3) 0.9214(3) 0.83876(9) 0.0319(10) Uani 1 1 d . . . . .
H34 H 0.4653 0.9333 0.8561 0.038 Uiso 1 1 calc R U . . .
C35 C 0.5103(3) 0.9445(3) 0.82041(8) 0.0334(10) Uani 1 1 d . . . . .
H35 H 0.4909 0.9392 0.8031 0.040 Uiso 1 1 calc R U . . .
C36 C 0.5383(3) 1.0232(3) 0.82411(9) 0.0351(11) Uani 1 1 d . . . . .
H36A H 0.5816 1.0325 0.8131 0.042 Uiso 1 1 calc R U . . .
H36B H 0.4983 1.0592 0.8197 0.042 Uiso 1 1 calc R U . . .
C37 C 0.5369(4) 0.6642(3) 0.84100(11) 0.0478(14) Uani 1 1 d . . . . .
H37A H 0.5805 0.6692 0.8301 0.072 Uiso 1 1 calc R U . . .
H37B H 0.5167 0.6133 0.8397 0.072 Uiso 1 1 calc R U . . .
H37C H 0.5520 0.6738 0.8582 0.072 Uiso 1 1 calc R U . . .
C38 C 0.3215(4) 0.7763(4) 0.85106(13) 0.0523(15) Uani 1 1 d . . . . .
H38A H 0.2884 0.8053 0.8402 0.078 Uiso 1 1 calc R U . . .
H38B H 0.2946 0.7625 0.8662 0.078 Uiso 1 1 calc R U . . .
H38C H 0.3378 0.7308 0.8424 0.078 Uiso 1 1 calc R U . . .
C39 C 0.5772(4) 1.1101(3) 0.85426(11) 0.0505(15) Uani 1 1 d . . . . .
H39A H 0.6170 1.1266 0.8430 0.076 Uiso 1 1 calc R U . . .
H39B H 0.5940 1.1154 0.8715 0.076 Uiso 1 1 calc R U . . .
H39C H 0.5325 1.1408 0.8516 0.076 Uiso 1 1 calc R U . . .
C41 C 0.3581(3) 1.0171(3) 0.85020(9) 0.0332(11) Uani 1 1 d . . . . .
H41 H 0.3805 1.0060 0.8668 0.040 Uiso 1 1 calc R U . . .
C42 C 0.2732(3) 1.0156(3) 0.85251(9) 0.0342(11) Uani 1 1 d . . . . .
H42 H 0.2578 1.0546 0.8648 0.041 Uiso 1 1 calc R U . . .
C43 C 0.2378(3) 1.0347(3) 0.82743(9) 0.0351(11) Uani 1 1 d . . . . .
H43 H 0.2473 0.9928 0.8155 0.042 Uiso 1 1 calc R U . . .
C44 C 0.2693(3) 1.1062(3) 0.81685(9) 0.0354(11) Uani 1 1 d . . . . .
H44 H 0.2468 1.1497 0.8258 0.043 Uiso 1 1 calc R U . . .
C45 C 0.3544(3) 1.1113(3) 0.81859(9) 0.0360(11) Uani 1 1 d . . . . .
H45 H 0.3768 1.0770 0.8059 0.043 Uiso 1 1 calc R U . . .
C46 C 0.3847(4) 1.1895(3) 0.81446(10) 0.0424(13) Uani 1 1 d . . . . .
H46A H 0.4390 1.1906 0.8180 0.051 Uiso 1 1 calc R U . . .
H46B H 0.3769 1.2046 0.7969 0.051 Uiso 1 1 calc R U . . .
C47 C 0.2586(4) 0.9294(4) 0.88576(10) 0.0477(14) Uani 1 1 d . . . . .
H47A H 0.3109 0.9135 0.8875 0.072 Uiso 1 1 calc R U . . .
H47B H 0.2255 0.8890 0.8914 0.072 Uiso 1 1 calc R U . . .
H47C H 0.2499 0.9741 0.8959 0.072 Uiso 1 1 calc R U . . .
C48 C 0.1156(4) 0.9897(4) 0.81729(17) 0.068(2) Uani 1 1 d . . . . .
H48A H 0.1212 0.9983 0.7994 0.103 Uiso 1 1 calc R U . . .
H48B H 0.0629 0.9949 0.8219 0.103 Uiso 1 1 calc R U . . .
H48C H 0.1330 0.9392 0.8214 0.103 Uiso 1 1 calc R U . . .
C49 C 0.3760(5) 1.3128(4) 0.82931(13) 0.0609(19) Uani 1 1 d . . . . .
H49A H 0.4299 1.3110 0.8327 0.091 Uiso 1 1 calc R U . . .
H49B H 0.3514 1.3448 0.8416 0.091 Uiso 1 1 calc R U . . .
H49C H 0.3676 1.3332 0.8126 0.091 Uiso 1 1 calc R U . . .
C51 C 0.2258(3) 1.1771(3) 0.78067(10) 0.0390(12) Uani 1 1 d . . . . .
H51 H 0.2127 1.2132 0.7942 0.047 Uiso 1 1 calc R U . . .
C52 C 0.1582(3) 1.1653(3) 0.76419(10) 0.0432(13) Uani 1 1 d . . . . .
H52 H 0.1433 1.2146 0.7569 0.052 Uiso 1 1 calc R U . . .
C53 C 0.1760(3) 1.1121(3) 0.74315(10) 0.0400(12) Uani 1 1 d . . . . .
H53 H 0.1891 1.0618 0.7500 0.048 Uiso 1 1 calc R U . . .
C54 C 0.2428(3) 1.1438(3) 0.72877(10) 0.0348(11) Uani 1 1 d . . . . .
H54 H 0.2278 1.1915 0.7204 0.042 Uiso 1 1 calc R U . . .
C55 C 0.3082(3) 1.1586(3) 0.74609(9) 0.0354(11) Uani 1 1 d . . . . .
H55 H 0.3250 1.1098 0.7533 0.042 Uiso 1 1 calc R U . . .
C56 C 0.3740(3) 1.1958(3) 0.73413(10) 0.0393(12) Uani 1 1 d . . . . .
H56A H 0.4102 1.2113 0.7471 0.047 Uiso 1 1 calc R U . . .
H56B H 0.3995 1.1599 0.7229 0.047 Uiso 1 1 calc R U . . .
C57 C 0.0282(11) 1.1729(15) 0.7745(4) 0.099(5) Uani 0.5 1 d . . P A 1
H57A H 0.0369 1.2262 0.7713 0.149 Uiso 0.5 1 calc R U P A 1
H57B H -0.0035 1.1673 0.7892 0.149 Uiso 0.5 1 calc R U P A 1
H57C H 0.0032 1.1503 0.7601 0.149 Uiso 0.5 1 calc R U P A 1
C57B C 0.0660(11) 1.1966(14) 0.7927(4) 0.099(5) Uani 0.5 1 d . . P A 2
H57D H 0.0947 1.2028 0.8081 0.149 Uiso 0.5 1 calc R U P A 2
H57E H 0.0138 1.1852 0.7968 0.149 Uiso 0.5 1 calc R U P A 2
H57F H 0.0681 1.2430 0.7830 0.149 Uiso 0.5 1 calc R U P A 2
C58 C 0.0869(5) 1.0321(5) 0.72342(15) 0.078(3) Uani 1 1 d . . . . .
H58A H 0.1270 1.0020 0.7160 0.117 Uiso 1 1 calc R U . . .
H58B H 0.0438 1.0332 0.7122 0.117 Uiso 1 1 calc R U . . .
H58C H 0.0720 1.0101 0.7393 0.117 Uiso 1 1 calc R U . . .
C59 C 0.4127(4) 1.2907(4) 0.70742(13) 0.0570(17) Uani 1 1 d . . . . .
H59A H 0.4513 1.3056 0.7194 0.086 Uiso 1 1 calc R U . . .
H59B H 0.3960 1.3347 0.6981 0.086 Uiso 1 1 calc R U . . .
H59C H 0.4334 1.2535 0.6959 0.086 Uiso 1 1 calc R U . . .
C60 C 0.6301(3) 1.0994(3) 0.67988(10) 0.0417(13) Uani 1 1 d . . . . .
C61 C 0.6464(4) 1.0816(4) 0.65492(10) 0.0493(15) Uani 1 1 d . . . . .
H61 H 0.6223 1.0402 0.6473 0.059 Uiso 1 1 calc R U . . .
C62 C 0.6962(4) 1.1230(5) 0.64169(12) 0.0617(19) Uani 1 1 d . . . . .
H62 H 0.7055 1.1117 0.6247 0.074 Uiso 1 1 calc R U . . .
C63 C 0.7332(5) 1.1817(6) 0.65310(13) 0.074(2) Uani 1 1 d . . . . .
H63 H 0.7687 1.2102 0.6439 0.089 Uiso 1 1 calc R U . . .
C64 C 0.7190(5) 1.1994(5) 0.67778(13) 0.066(2) Uani 1 1 d . . . . .
H64 H 0.7448 1.2397 0.6855 0.079 Uiso 1 1 calc R U . . .
C65 C 0.6670(4) 1.1580(4) 0.69108(11) 0.0537(16) Uani 1 1 d . . . . .
C66 C 0.6324(6) 1.2552(4) 0.72034(16) 0.081(3) Uani 1 1 d . . . . .
H66A H 0.6752 1.2859 0.7153 0.121 Uiso 1 1 calc R U . . .
H66B H 0.6196 1.2661 0.7377 0.121 Uiso 1 1 calc R U . . .
H66C H 0.5894 1.2666 0.7097 0.121 Uiso 1 1 calc R U . . .
C67 C 0.7222(5) 1.1565(5) 0.73195(14) 0.075(2) Uani 1 1 d . . . . .
H67A H 0.7278 1.1021 0.7337 0.113 Uiso 1 1 calc R U . . .
H67B H 0.7193 1.1794 0.7485 0.113 Uiso 1 1 calc R U . . .
H67C H 0.7654 1.1767 0.7230 0.113 Uiso 1 1 calc R U . . .
C68 C 0.3137(7) 0.8957(7) 0.77302(15) 0.184(4) Uani 1 1 d G . . . .
H68 H 0.3177 0.9149 0.7894 0.221 Uiso 1 1 calc R U . . .
C69 C 0.3708(6) 0.8518(8) 0.76324(18) 0.184(4) Uani 1 1 d G . . . .
H69 H 0.4139 0.8411 0.7730 0.221 Uiso 1 1 calc R U . . .
C70 C 0.3649(6) 0.8237(7) 0.73923(19) 0.184(4) Uani 1 1 d G . . . .
H70 H 0.4040 0.7938 0.7325 0.221 Uiso 1 1 calc R U . . .
C71 C 0.3019(7) 0.8395(7) 0.72500(15) 0.184(4) Uani 1 1 d G . . . .
H71 H 0.2979 0.8202 0.7086 0.221 Uiso 1 1 calc R U . . .
C72 C 0.2448(6) 0.8833(8) 0.73479(18) 0.184(4) Uani 1 1 d G . . . .
H72 H 0.2017 0.8940 0.7251 0.221 Uiso 1 1 calc R U . . .
C73 C 0.2507(6) 0.9114(8) 0.75880(19) 0.184(4) Uani 1 1 d G . . . .
H73 H 0.2117 0.9414 0.7655 0.221 Uiso 1 1 calc R U . . .
C74 C 0.5670(6) 0.6642(7) 0.61229(15) 0.158(3) Uani 1 1 d G . . . .
H74 H 0.5537 0.6806 0.6285 0.190 Uiso 1 1 calc R U . . .
C75 C 0.5823(6) 0.5890(6) 0.60802(17) 0.158(3) Uani 1 1 d G . . . .
H75 H 0.5795 0.5541 0.6213 0.190 Uiso 1 1 calc R U . . .
C76 C 0.6017(6) 0.5649(5) 0.5843(2) 0.158(3) Uani 1 1 d G . . . .
H76 H 0.6122 0.5135 0.5814 0.190 Uiso 1 1 calc R U . . .
C77 C 0.6059(6) 0.6160(6) 0.56488(15) 0.158(3) Uani 1 1 d G . . . .
H77 H 0.6191 0.5996 0.5487 0.190 Uiso 1 1 calc R U . . .
C78 C 0.5905(6) 0.6912(6) 0.56915(17) 0.158(3) Uani 1 1 d G . . . .
H78 H 0.5933 0.7261 0.5559 0.190 Uiso 1 1 calc R U . . .
C79 C 0.5711(6) 0.7153(5) 0.5929(2) 0.158(3) Uani 1 1 d G . . . .
H79 H 0.5606 0.7667 0.5958 0.190 Uiso 1 1 calc R U . . .
C80 C 0.0820(9) 0.0600(7) 0.9249(2) 0.088(2) Uani 0.5 1 d G . P B 1
H80 H 0.0744 0.0173 0.9351 0.106 Uiso 0.5 1 calc R U P B 1
C81 C 0.0803(8) 0.1312(8) 0.93525(18) 0.088(2) Uani 0.5 1 d G . P B 1
H81 H 0.0715 0.1372 0.9526 0.106 Uiso 0.5 1 calc R U P B 1
C82 C 0.0915(7) 0.1937(6) 0.9203(2) 0.088(2) Uani 0.5 1 d G . P B 1
H82 H 0.0903 0.2424 0.9274 0.106 Uiso 0.5 1 calc R U P B 1
C83 C 0.1043(8) 0.1851(7) 0.8950(2) 0.088(2) Uani 0.5 1 d G . P B 1
H83 H 0.1120 0.2278 0.8848 0.106 Uiso 0.5 1 calc R U P B 1
C84 C 0.1060(7) 0.1139(8) 0.88463(18) 0.088(2) Uani 0.5 1 d G . P B 1
H84 H 0.1149 0.1079 0.8673 0.106 Uiso 0.5 1 calc R U P B 1
C85 C 0.0949(8) 0.0513(6) 0.8995(3) 0.088(2) Uani 0.5 1 d G . P B 1
H85 H 0.0960 0.0027 0.8924 0.106 Uiso 0.5 1 calc R U P B 1
C86 C 0.1076(11) 0.2362(10) 0.8459(3) 0.074(2) Uani 0.5 1 d . . P C 2
H86A H 0.1051 0.1957 0.8337 0.112 Uiso 0.5 1 calc R U P C 2
H86B H 0.1387 0.2769 0.8394 0.112 Uiso 0.5 1 calc R U P C 2
H86C H 0.0571 0.2549 0.8493 0.112 Uiso 0.5 1 calc R U P C 2
C87 C 0.1419(11) 0.2067(10) 0.8699(3) 0.074(2) Uani 0.5 1 d . . P C 2
H87A H 0.1478 0.2487 0.8817 0.089 Uiso 0.5 1 calc R U P C 2
H87B H 0.1923 0.1865 0.8663 0.089 Uiso 0.5 1 calc R U P C 2
C88 C 0.0943(12) 0.1453(10) 0.8820(3) 0.074(2) Uani 0.5 1 d . . P C 2
H88A H 0.0428 0.1644 0.8845 0.089 Uiso 0.5 1 calc R U P C 2
H88B H 0.0915 0.1019 0.8706 0.089 Uiso 0.5 1 calc R U P C 2
C89 C 0.1248(11) 0.1199(10) 0.9065(3) 0.074(2) Uani 0.5 1 d . . P C 2
H89A H 0.1203 0.1615 0.9185 0.089 Uiso 0.5 1 calc R U P C 2
H89B H 0.1788 0.1088 0.9045 0.089 Uiso 0.5 1 calc R U P C 2
C90 C 0.0862(13) 0.0509(10) 0.9172(3) 0.074(2) Uani 0.5 1 d . . P C 2
H90A H 0.0464 0.0346 0.9059 0.112 Uiso 0.5 1 calc R U P C 2
H90B H 0.0645 0.0634 0.9334 0.112 Uiso 0.5 1 calc R U P C 2
H90C H 0.1228 0.0106 0.9192 0.112 Uiso 0.5 1 calc R U P C 2
N1 N 0.6523(3) 1.1734(3) 0.71782(9) 0.0537(13) Uani 1 1 d . . . . .
O1 O 0.2631(2) 1.0891(2) 0.71018(6) 0.0374(8) Uani 1 1 d . . . . .
O2 O 0.1661(2) 1.0620(3) 0.67109(8) 0.0627(14) Uani 1 1 d . . . . .
O3 O 0.2488(2) 0.9443(2) 0.64852(7) 0.0423(9) Uani 1 1 d . . . . .
O4 O 0.3902(2) 0.9193(2) 0.66687(6) 0.0349(8) Uani 1 1 d . . . . .
O5 O 0.3575(2) 1.1199(2) 0.68174(6) 0.0367(8) Uani 1 1 d . . . . .
O12 O 0.3939(2) 0.7796(2) 0.64128(6) 0.0399(9) Uani 1 1 d . . . . .
O13 O 0.5096(2) 0.7051(2) 0.66901(7) 0.0413(9) Uani 1 1 d . . . . .
O14 O 0.5433(2) 0.7892(2) 0.71280(6) 0.0360(8) Uani 1 1 d . . . . .
O15 O 0.5199(2) 0.9272(2) 0.66275(6) 0.0367(8) Uani 1 1 d . . . . .
O22 O 0.5662(2) 0.6416(2) 0.72539(7) 0.0407(9) Uani 1 1 d . . . . .
O23 O 0.5457(2) 0.6574(2) 0.77822(7) 0.0413(9) Uani 1 1 d . . . . .
O24 O 0.5325(2) 0.8084(2) 0.79440(6) 0.0347(8) Uani 1 1 d . . . . .
O25 O 0.6461(2) 0.8252(2) 0.73731(6) 0.0368(8) Uani 1 1 d . . . . .
O26 O 0.7065(2) 0.8851(3) 0.78252(8) 0.0528(11) Uani 1 1 d . . . . .
O32 O 0.4815(2) 0.7164(2) 0.83386(7) 0.0398(8) Uani 1 1 d . . . . .
O33 O 0.3847(2) 0.8199(2) 0.85732(7) 0.0399(9) Uani 1 1 d . . . . .
O34 O 0.3805(2) 0.9611(2) 0.83329(6) 0.0327(7) Uani 1 1 d . . . . .
O35 O 0.5743(2) 0.8968(2) 0.82352(6) 0.0342(8) Uani 1 1 d . . . . .
O36 O 0.5600(2) 1.0340(2) 0.84944(7) 0.0405(9) Uani 1 1 d . . . . .
O42 O 0.2435(2) 0.9460(2) 0.86023(7) 0.0410(9) Uani 1 1 d . . . . .
O43 O 0.1593(2) 1.0437(2) 0.83064(7) 0.0456(10) Uani 1 1 d . . . . .
O44 O 0.2456(2) 1.1078(2) 0.79140(6) 0.0371(8) Uani 1 1 d . . . . .
O45 O 0.3805(2) 1.0893(2) 0.84284(6) 0.0361(8) Uani 1 1 d . . . . .
O46 O 0.3460(3) 1.2398(2) 0.83070(8) 0.0514(11) Uani 1 1 d . . . . .
O52 O 0.0969(2) 1.1369(3) 0.77851(8) 0.0557(12) Uani 1 1 d . . . . .
O53 O 0.1130(2) 1.1057(3) 0.72736(8) 0.0503(10) Uani 1 1 d . . . . .
O55 O 0.2846(2) 1.2072(2) 0.76621(6) 0.0373(8) Uani 1 1 d . . . . .
O56 O 0.3509(2) 1.2592(2) 0.72035(8) 0.0452(10) Uani 1 1 d . . . . .
P1 P 0.56098(8) 1.05317(8) 0.69872(2) 0.0376(3) Uani 1 1 d . . . . .
Ni1 Ni 0.57137(5) 1.11062(4) 0.73316(2) 0.04362(19) Uani 1 1 d . . . . .
Br1 Br 0.48237(3) 1.02626(3) 0.74655(2) 0.04287(14) Uani 1 1 d . . . . .
Br2 Br 0.57747(6) 1.16970(4) 0.77277(2) 0.0709(2) Uani 1 1 d . . . . .

loop_
_atom_site_aniso_label
_atom_site_aniso_U_11
_atom_site_aniso_U_22
_atom_site_aniso_U_33
_atom_site_aniso_U_23
_atom_site_aniso_U_13
_atom_site_aniso_U_12
C1 0.046(3) 0.042(3) 0.027(2) 0.004(2) 0.004(2) 0.007(2)
C2 0.046(3) 0.049(3) 0.030(2) 0.006(2) 0.001(2) 0.006(3)
C3 0.041(3) 0.046(3) 0.024(2) 0.000(2) -0.005(2) 0.003(2)
C4 0.045(3) 0.036(3) 0.025(2) 0.003(2) 0.001(2) 0.007(2)
C5 0.043(3) 0.036(3) 0.026(2) 0.002(2) 0.002(2) 0.008(2)
C6 0.046(3) 0.040(3) 0.027(2) 0.001(2) -0.002(2) 0.001(2)
C7 0.057(5) 0.118(8) 0.120(8) 0.045(7) -0.023(5) 0.007(5)
C8 0.061(4) 0.046(4) 0.046(3) 0.000(3) -0.004(3) -0.008(3)
C11 0.038(3) 0.039(3) 0.025(2) 0.000(2) -0.0042(19) 0.004(2)
C12 0.042(3) 0.038(3) 0.026(2) 0.001(2) 0.002(2) 0.005(2)
C13 0.042(3) 0.037(3) 0.024(2) -0.0006(19) 0.000(2) 0.004(2)
C14 0.043(3) 0.042(3) 0.024(2) 0.004(2) -0.002(2) 0.005(2)
C15 0.044(3) 0.042(3) 0.024(2) 0.000(2) -0.001(2) 0.004(2)
C16 0.045(3) 0.048(3) 0.028(2) -0.003(2) -0.006(2) 0.005(2)
C17 0.065(4) 0.067(4) 0.030(3) 0.009(3) -0.014(3) -0.008(3)
C18 0.066(4) 0.037(3) 0.072(4) 0.006(3) -0.017(4) -0.004(3)
C21 0.038(3) 0.042(3) 0.024(2) -0.004(2) 0.000(2) 0.006(2)
C22 0.039(3) 0.043(3) 0.026(2) -0.002(2) 0.001(2) 0.006(2)
C23 0.035(3) 0.045(3) 0.025(2) 0.000(2) -0.001(2) 0.006(2)
C24 0.034(3) 0.046(3) 0.022(2) -0.001(2) 0.001(2) 0.012(2)
C25 0.040(3) 0.041(3) 0.024(2) 0.000(2) 0.004(2) 0.010(2)
C26 0.047(3) 0.056(4) 0.032(3) -0.006(2) 0.005(2) -0.003(3)
C27 0.080(5) 0.041(3) 0.039(3) -0.008(3) 0.001(3) 0.010(3)
C28 0.057(4) 0.068(4) 0.041(3) -0.006(3) 0.001(3) -0.017(3)
C29 0.052(4) 0.107(7) 0.052(4) -0.036(4) 0.007(3) -0.018(4)
C31 0.042(3) 0.038(3) 0.021(2) -0.0016(19) -0.001(2) 0.005(2)
C32 0.042(3) 0.039(3) 0.027(2) -0.002(2) -0.001(2) -0.001(2)
C33 0.035(3) 0.040(3) 0.024(2) -0.001(2) 0.005(2) 0.002(2)
C34 0.033(2) 0.037(3) 0.025(2) 0.001(2) 0.0015(19) 0.003(2)
C35 0.035(3) 0.042(3) 0.023(2) 0.002(2) 0.0028(19) 0.004(2)
C36 0.040(3) 0.040(3) 0.025(2) 0.003(2) 0.0047(19) -0.002(2)
C37 0.060(4) 0.040(3) 0.043(3) -0.004(2) -0.006(3) 0.012(3)
C38 0.040(3) 0.050(4) 0.067(4) 0.002(3) 0.006(3) -0.008(3)
C39 0.069(4) 0.039(3) 0.044(3) -0.004(3) 0.000(3) -0.004(3)
C41 0.043(3) 0.036(3) 0.022(2) 0.000(2) 0.0054(19) 0.003(2)
C42 0.039(3) 0.039(3) 0.024(2) 0.001(2) 0.002(2) 0.003(2)
C43 0.037(3) 0.042(3) 0.027(2) 0.001(2) 0.002(2) 0.007(2)
C44 0.046(3) 0.038(3) 0.023(2) 0.000(2) 0.004(2) 0.008(2)
C45 0.044(3) 0.039(3) 0.025(2) 0.002(2) 0.004(2) 0.004(2)
C46 0.052(3) 0.041(3) 0.035(3) 0.002(2) 0.006(2) 0.001(3)
C47 0.061(4) 0.053(4) 0.029(3) 0.009(3) 0.003(2) 0.003(3)
C48 0.052(4) 0.053(4) 0.100(6) 0.009(4) -0.012(4) -0.010(3)
C49 0.087(5) 0.041(3) 0.054(4) 0.001(3) -0.018(4) -0.005(3)
C51 0.053(3) 0.035(3) 0.028(2) 0.006(2) 0.006(2) 0.014(2)
C52 0.050(3) 0.043(3) 0.036(3) 0.005(2) 0.009(2) 0.009(3)
C53 0.047(3) 0.041(3) 0.032(3) 0.005(2) 0.002(2) 0.002(3)
C54 0.044(3) 0.030(3) 0.031(2) 0.002(2) 0.007(2) 0.010(2)
C55 0.050(3) 0.029(2) 0.027(2) 0.000(2) 0.002(2) 0.006(2)
C56 0.046(3) 0.040(3) 0.032(3) -0.001(2) 0.002(2) 0.010(2)
C57 0.063(9) 0.153(15) 0.083(9) 0.001(10) 0.034(7) 0.018(9)
C57B 0.063(9) 0.153(15) 0.083(9) 0.001(10) 0.034(7) 0.018(9)
C58 0.096(6) 0.080(5) 0.059(4) 0.010(4) -0.002(4) -0.042(5)
C59 0.061(4) 0.054(4) 0.056(4) 0.006(3) 0.024(3) 0.005(3)
C60 0.044(3) 0.052(3) 0.029(2) -0.001(2) -0.005(2) 0.001(3)
C61 0.047(3) 0.072(4) 0.029(3) -0.003(3) -0.003(2) -0.003(3)
C62 0.048(4) 0.098(6) 0.039(3) 0.003(4) 0.002(3) -0.004(4)
C63 0.068(5) 0.106(7) 0.048(4) 0.009(4) 0.003(4) -0.033(5)
C64 0.071(5) 0.074(5) 0.053(4) 0.001(4) 0.000(3) -0.025(4)
C65 0.060(4) 0.062(4) 0.039(3) -0.001(3) 0.001(3) -0.009(3)
C66 0.126(8) 0.047(4) 0.068(5) -0.003(4) 0.019(5) -0.018(5)
C67 0.074(5) 0.103(7) 0.048(4) -0.013(4) -0.019(4) -0.021(5)
C68 0.193(8) 0.258(9) 0.103(4) -0.015(5) 0.005(4) 0.102(7)
C69 0.193(8) 0.258(9) 0.103(4) -0.015(5) 0.005(4) 0.102(7)
C70 0.193(8) 0.258(9) 0.103(4) -0.015(5) 0.005(4) 0.102(7)
C71 0.193(8) 0.258(9) 0.103(4) -0.015(5) 0.005(4) 0.102(7)
C72 0.193(8) 0.258(9) 0.103(4) -0.015(5) 0.005(4) 0.102(7)
C73 0.193(8) 0.258(9) 0.103(4) -0.015(5) 0.005(4) 0.102(7)
C74 0.146(5) 0.196(8) 0.133(5) -0.046(5) -0.014(5) 0.060(5)
C75 0.146(5) 0.196(8) 0.133(5) -0.046(5) -0.014(5) 0.060(5)
C76 0.146(5) 0.196(8) 0.133(5) -0.046(5) -0.014(5) 0.060(5)
C77 0.146(5) 0.196(8) 0.133(5) -0.046(5) -0.014(5) 0.060(5)
C78 0.146(5) 0.196(8) 0.133(5) -0.046(5) -0.014(5) 0.060(5)
C79 0.146(5) 0.196(8) 0.133(5) -0.046(5) -0.014(5) 0.060(5)
C80 0.070(4) 0.108(6) 0.087(6) -0.016(5) 0.006(4) 0.005(5)
C81 0.070(4) 0.108(6) 0.087(6) -0.016(5) 0.006(4) 0.005(5)
C82 0.070(4) 0.108(6) 0.087(6) -0.016(5) 0.006(4) 0.005(5)
C83 0.070(4) 0.108(6) 0.087(6) -0.016(5) 0.006(4) 0.005(5)
C84 0.070(4) 0.108(6) 0.087(6) -0.016(5) 0.006(4) 0.005(5)
C85 0.070(4) 0.108(6) 0.087(6) -0.016(5) 0.006(4) 0.005(5)
C86 0.092(6) 0.065(4) 0.067(4) 0.001(4) 0.011(4) 0.014(4)
C87 0.092(6) 0.065(4) 0.067(4) 0.001(4) 0.011(4) 0.014(4)
C88 0.092(6) 0.065(4) 0.067(4) 0.001(4) 0.011(4) 0.014(4)
C89 0.092(6) 0.065(4) 0.067(4) 0.001(4) 0.011(4) 0.014(4)
C90 0.092(6) 0.065(4) 0.067(4) 0.001(4) 0.011(4) 0.014(4)
N1 0.071(4) 0.054(3) 0.037(2) -0.006(2) -0.004(2) -0.010(3)
O1 0.056(2) 0.0327(19) 0.0233(16) 0.0026(14) 0.0057(16) 0.0083(17)
O2 0.039(2) 0.108(4) 0.041(2) 0.004(3) -0.0003(19) 0.015(3)
O3 0.051(2) 0.045(2) 0.0310(18) 0.0005(17) -0.0082(17) -0.0036(18)
O4 0.044(2) 0.0381(19) 0.0232(15) 0.0011(14) 0.0012(14) 0.0062(16)
O5 0.044(2) 0.037(2) 0.0289(17) 0.0039(15) 0.0025(15) 0.0057(16)
O12 0.051(2) 0.045(2) 0.0234(16) 0.0005(15) -0.0045(16) 0.0008(18)
O13 0.052(2) 0.035(2) 0.0377(19) -0.0010(16) -0.0059(17) 0.0051(17)
O14 0.036(2) 0.050(2) 0.0219(15) 0.0031(15) -0.0007(14) 0.0095(16)
O15 0.046(2) 0.0385(19) 0.0252(15) -0.0013(14) -0.0038(15) -0.0009(17)
O22 0.047(2) 0.046(2) 0.0285(17) -0.0045(16) -0.0041(17) 0.0055(18)
O23 0.048(2) 0.047(2) 0.0287(18) 0.0014(16) 0.0043(16) 0.0011(18)
O24 0.0337(19) 0.049(2) 0.0210(15) -0.0039(14) -0.0009(14) 0.0094(16)
O25 0.038(2) 0.047(2) 0.0251(16) -0.0040(15) 0.0026(14) 0.0048(17)
O26 0.043(2) 0.078(3) 0.038(2) -0.016(2) -0.0023(18) -0.006(2)
O32 0.051(2) 0.0331(19) 0.0359(18) -0.0028(15) -0.0040(18) 0.0004(17)
O33 0.040(2) 0.044(2) 0.0356(19) 0.0035(16) 0.0083(16) -0.0033(17)
O34 0.0356(18) 0.0375(19) 0.0249(16) -0.0013(14) 0.0023(14) 0.0069(15)
O35 0.0330(18) 0.042(2) 0.0278(16) -0.0023(14) -0.0010(14) 0.0061(15)
O36 0.054(2) 0.035(2) 0.0320(17) 0.0023(15) -0.0009(16) -0.0053(17)
O42 0.043(2) 0.050(2) 0.0298(18) 0.0094(17) 0.0021(16) 0.0015(18)
O43 0.039(2) 0.057(3) 0.041(2) 0.0061(19) 0.0016(17) 0.0084(18)
O44 0.053(2) 0.0304(18) 0.0284(17) 0.0020(15) 0.0016(16) 0.0109(17)
O45 0.044(2) 0.038(2) 0.0264(16) -0.0017(14) 0.0023(15) 0.0017(16)
O46 0.076(3) 0.037(2) 0.041(2) -0.0032(17) 0.010(2) 0.001(2)
O52 0.044(2) 0.076(3) 0.048(2) 0.008(2) 0.0157(19) 0.007(2)
O53 0.048(2) 0.053(3) 0.050(2) -0.001(2) -0.002(2) -0.006(2)
O55 0.048(2) 0.0338(19) 0.0297(17) -0.0011(15) 0.0051(16) 0.0068(16)
O56 0.054(2) 0.038(2) 0.043(2) 0.0076(17) 0.0131(19) 0.0047(18)
P1 0.0448(8) 0.0417(7) 0.0262(6) -0.0028(5) -0.0029(5) -0.0010(6)
Ni1 0.0615(5) 0.0422(4) 0.0272(3) -0.0033(3) -0.0023(3) -0.0026(3)
Br1 0.0516(3) 0.0430(3) 0.0340(2) 0.0033(2) 0.0024(2) 0.0064(2)
Br2 0.1168(7) 0.0623(4) 0.0337(3) -0.0135(3) 0.0057(4) -0.0184(4)

loop_
_atom_type_symbol
_atom_type_description
_atom_type_scat_dispersion_real
_atom_type_scat_dispersion_imag
_atom_type_scat_source
C C 0.0033 0.0016 'International Tables Vol C Tables 4.2.6.8 and 6.1.1.4'
H H 0.0000 0.0000 'International Tables Vol C Tables 4.2.6.8 and 6.1.1.4'
N N 0.0061 0.0033 'International Tables Vol C Tables 4.2.6.8 and 6.1.1.4'
O O 0.0106 0.0060 'International Tables Vol C Tables 4.2.6.8 and 6.1.1.4'
P P 0.1023 0.0942 'International Tables Vol C Tables 4.2.6.8 and 6.1.1.4'
Ni Ni 0.3393 1.1124 'International Tables Vol C Tables 4.2.6.8 and 6.1.1.4'
Br Br -0.2901 2.4595 'International Tables Vol C Tables 4.2.6.8 and 6.1.1.4'

loop_
_geom_angle_atom_site_label_1
_geom_angle_atom_site_label_2
_geom_angle_atom_site_label_3
_geom_angle
_geom_angle_site_symmetry_1
_geom_angle_site_symmetry_3
_geom_angle_publ_flag
C2 C1 H1 108.8 . . ?
O1 C1 H1 108.8 . . ?
O1 C1 C2 110.4(5) . . ?
O1 C1 O5 112.0(4) . . ?
O5 C1 H1 108.8 . . ?
O5 C1 C2 108.0(4) . . ?
C1 C2 H2 109.2 . . ?
C1 C2 C3 110.2(4) . . ?
C3 C2 H2 109.2 . . ?
O2 C2 C1 108.7(5) . . ?
O2 C2 H2 109.2 . . ?
O2 C2 C3 110.4(5) . . ?
C2 C3 H3 109.3 . . ?
C2 C3 C4 110.0(5) . . ?
C4 C3 H3 109.3 . . ?
O3 C3 C2 108.9(4) . . ?
O3 C3 H3 109.3 . . ?
O3 C3 C4 110.1(4) . . ?
C3 C4 H4 108.6 . . ?
C5 C4 C3 110.7(4) . . ?
C5 C4 H4 108.6 . . ?
O4 C4 C3 104.4(4) . . ?
O4 C4 H4 108.6 . . ?
O4 C4 C5 115.6(4) . . ?
C4 C5 H5 110.6 . . ?
C4 C5 C6 115.2(4) . . ?
C6 C5 H5 110.6 . . ?
O5 C5 C4 108.0(4) . . ?
O5 C5 H5 110.6 . . ?
O5 C5 C6 101.4(4) . . ?
C5 C6 H6A 105.7 . . ?
C5 C6 H6B 105.7 . . ?
C5 C6 P1 126.6(4) . . ?
H6A C6 H6B 106.1 . . ?
P1 C6 H6A 105.7 . . ?
P1 C6 H6B 105.7 . . ?
H7A C7 H7B 109.5 . . ?
H7A C7 H7C 109.5 . . ?
H7B C7 H7C 109.5 . . ?
O2 C7 H7A 109.5 . . ?
O2 C7 H7B 109.5 . . ?
O2 C7 H7C 109.5 . . ?
H8A C8 H8B 109.5 . . ?
H8A C8 H8C 109.5 . . ?
H8B C8 H8C 109.5 . . ?
O3 C8 H8A 109.5 . . ?
O3 C8 H8B 109.5 . . ?
O3 C8 H8C 109.5 . . ?
C12 C11 H11 109.1 . . ?
O4 C11 H11 109.1 . . ?
O4 C11 C12 111.0(4) . . ?
O4 C11 O15 111.3(4) . . ?
O15 C11 H11 109.1 . . ?
O15 C11 C12 107.2(4) . . ?
C11 C12 H12 107.9 . . ?
C11 C12 C13 111.9(4) . . ?
C13 C12 H12 107.9 . . ?
O12 C12 C11 114.0(4) . . ?
O12 C12 H12 107.9 . . ?
O12 C12 C13 107.1(4) . . ?
C12 C13 H13 108.8 . . ?
C14 C13 C12 114.2(4) . . ?
C14 C13 H13 108.8 . . ?
O13 C13 C12 108.7(4) . . ?
O13 C13 H13 108.8 . . ?
O13 C13 C14 107.5(4) . . ?
C13 C14 H14 109.6 . . ?
C13 C14 C15 110.2(4) . . ?
C15 C14 H14 109.6 . . ?
O14 C14 C13 105.8(4) . . ?
O14 C14 H14 109.6 . . ?
O14 C14 C15 112.1(4) . . ?
C14 C15 H15 109.4 . . ?
C16 C15 C14 116.9(5) . . ?
C16 C15 H15 109.4 . . ?
O15 C15 C14 107.3(4) . . ?
O15 C15 H15 109.4 . . ?
O15 C15 C16 104.3(4) . . ?
C15 C16 H16A 109.0 . . ?
C15 C16 H16B 109.0 . . ?
C15 C16 P1 113.1(4) . . ?
H16A C16 H16B 107.8 . . ?
P1 C16 H16A 109.0 . . ?
P1 C16 H16B 109.0 . . ?
H17A C17 H17B 109.5 . . ?
H17A C17 H17C 109.5 . . ?
H17B C17 H17C 109.5 . . ?
O12 C17 H17A 109.5 . . ?
O12 C17 H17B 109.5 . . ?
O12 C17 H17C 109.5 . . ?
H18A C18 H18B 109.5 . . ?
H18A C18 H18C 109.5 . . ?
H18B C18 H18C 109.5 . . ?
O13 C18 H18A 109.5 . . ?
O13 C18 H18B 109.5 . . ?
O13 C18 H18C 109.5 . . ?
C22 C21 H21 109.0 . . ?
O14 C21 H21 109.0 . . ?
O14 C21 C22 108.8(4) . . ?
O25 C21 H21 109.0 . . ?
O25 C21 C22 109.9(4) . . ?
O25 C21 O14 111.0(4) . . ?
C21 C22 H22 109.0 . . ?
C21 C22 C23 110.6(4) . . ?
C23 C22 H22 109.0 . . ?
O22 C22 C21 108.5(4) . . ?
O22 C22 H22 109.0 . . ?
O22 C22 C23 110.6(5) . . ?
C22 C23 H23 109.9 . . ?
C22 C23 C24 109.4(4) . . ?
C24 C23 H23 109.9 . . ?
O23 C23 C22 109.2(4) . . ?
O23 C23 H23 109.9 . . ?
O23 C23 C24 108.4(4) . . ?
C23 C24 H24 109.8 . . ?
C23 C24 C25 110.4(4) . . ?
C25 C24 H24 109.8 . . ?
O24 C24 C23 107.3(4) . . ?
O24 C24 H24 109.8 . . ?
O24 C24 C25 109.7(4) . . ?
C24 C25 H25 108.9 . . ?
C26 C25 C24 112.8(4) . . ?
C26 C25 H25 108.9 . . ?
O25 C25 C24 110.4(4) . . ?
O25 C25 H25 108.9 . . ?
O25 C25 C26 106.8(4) . . ?
C25 C26 H26A 109.6 . . ?
C25 C26 H26B 109.6 . . ?
H26A C26 H26B 108.1 . . ?
O26 C26 C25 110.4(5) . . ?
O26 C26 H26A 109.6 . . ?
O26 C26 H26B 109.6 . . ?
H27A C27 H27B 109.5 . . ?
H27A C27 H27C 109.5 . . ?
H27B C27 H27C 109.5 . . ?
O22 C27 H27A 109.5 . . ?
O22 C27 H27B 109.5 . . ?
O22 C27 H27C 109.5 . . ?
H28A C28 H28B 109.5 . . ?
H28A C28 H28C 109.5 . . ?
H28B C28 H28C 109.5 . . ?
O23 C28 H28A 109.5 . . ?
O23 C28 H28B 109.5 . . ?
O23 C28 H28C 109.5 . . ?
H29A C29 H29B 109.5 . . ?
H29A C29 H29C 109.5 . . ?
H29B C29 H29C 109.5 . . ?
O26 C29 H29A 109.5 . . ?
O26 C29 H29B 109.5 . . ?
O26 C29 H29C 109.5 . . ?
C32 C31 H31 108.8 . . ?
O24 C31 H31 108.8 . . ?
O24 C31 C32 109.7(4) . . ?
O24 C31 O35 112.3(4) . . ?
O35 C31 H31 108.8 . . ?
O35 C31 C32 108.4(4) . . ?
C31 C32 H32 108.3 . . ?
C33 C32 C31 111.2(4) . . ?
C33 C32 H32 108.3 . . ?
O32 C32 C31 112.7(4) . . ?
O32 C32 H32 108.3 . . ?
O32 C32 C33 108.0(4) . . ?
C32 C33 H33 109.6 . . ?
C32 C33 C34 111.3(4) . . ?
C34 C33 H33 109.6 . . ?
O33 C33 C32 109.4(4) . . ?
O33 C33 H33 109.6 . . ?
O33 C33 C34 107.2(4) . . ?
C33 C34 H34 109.5 . . ?
C33 C34 C35 111.4(4) . . ?
C35 C34 H34 109.5 . . ?
O34 C34 C33 106.8(4) . . ?
O34 C34 H34 109.5 . . ?
O34 C34 C35 110.0(4) . . ?
C34 C35 H35 109.1 . . ?
C36 C35 C34 113.8(4) . . ?
C36 C35 H35 109.1 . . ?
O35 C35 C34 109.6(4) . . ?
O35 C35 H35 109.1 . . ?
O35 C35 C36 105.9(4) . . ?
C35 C36 H36A 109.6 . . ?
C35 C36 H36B 109.6 . . ?
H36A C36 H36B 108.2 . . ?
O36 C36 C35 110.1(4) . . ?
O36 C36 H36A 109.6 . . ?
O36 C36 H36B 109.6 . . ?
H37A C37 H37B 109.5 . . ?
H37A C37 H37C 109.5 . . ?
H37B C37 H37C 109.5 . . ?
O32 C37 H37A 109.5 . . ?
O32 C37 H37B 109.5 . . ?
O32 C37 H37C 109.5 . . ?
H38A C38 H38B 109.5 . . ?
H38A C38 H38C 109.5 . . ?
H38B C38 H38C 109.5 . . ?
O33 C38 H38A 109.5 . . ?
O33 C38 H38B 109.5 . . ?
O33 C38 H38C 109.5 . . ?
H39A C39 H39B 109.5 . . ?
H39A C39 H39C 109.5 . . ?
H39B C39 H39C 109.5 . . ?
O36 C39 H39A 109.5 . . ?
O36 C39 H39B 109.5 . . ?
O36 C39 H39C 109.5 . . ?
C42 C41 H41 108.8 . . ?
O34 C41 H41 108.8 . . ?
O34 C41 C42 108.8(4) . . ?
O45 C41 H41 108.8 . . ?
O45 C41 C42 108.8(4) . . ?
O45 C41 O34 112.8(4) . . ?
C41 C42 H42 108.4 . . ?
C41 C42 C43 109.6(4) . . ?
C43 C42 H42 108.4 . . ?
O42 C42 C41 114.5(4) . . ?
O42 C42 H42 108.4 . . ?
O42 C42 C43 107.5(4) . . ?
C42 C43 H43 109.2 . . ?
C44 C43 C42 111.6(5) . . ?
C44 C43 H43 109.2 . . ?
O43 C43 C42 109.0(4) . . ?
O43 C43 H43 109.2 . . ?
O43 C43 C44 108.5(4) . . ?
C43 C44 H44 109.0 . . ?
C43 C44 C45 113.5(4) . . ?
C45 C44 H44 109.0 . . ?
O44 C44 C43 105.5(4) . . ?
O44 C44 H44 109.0 . . ?
O44 C44 C45 110.6(4) . . ?
C44 C45 H45 108.7 . . ?
C46 C45 C44 113.7(5) . . ?
C46 C45 H45 108.7 . . ?
O45 C45 C44 111.2(4) . . ?
O45 C45 H45 108.7 . . ?
O45 C45 C46 105.6(4) . . ?
C45 C46 H46A 110.0 . . ?
C45 C46 H46B 110.0 . . ?
H46A C46 H46B 108.4 . . ?
O46 C46 C45 108.5(4) . . ?
O46 C46 H46A 110.0 . . ?
O46 C46 H46B 110.0 . . ?
H47A C47 H47B 109.5 . . ?
H47A C47 H47C 109.5 . . ?
H47B C47 H47C 109.5 . . ?
O42 C47 H47A 109.5 . . ?
O42 C47 H47B 109.5 . . ?
O42 C47 H47C 109.5 . . ?
H48A C48 H48B 109.5 . . ?
H48A C48 H48C 109.5 . . ?
H48B C48 H48C 109.5 . . ?
O43 C48 H48A 109.5 . . ?
O43 C48 H48B 109.5 . . ?
O43 C48 H48C 109.5 . . ?
H49A C49 H49B 109.5 . . ?
H49A C49 H49C 109.5 . . ?
H49B C49 H49C 109.5 . . ?
O46 C49 H49A 109.5 . . ?
O46 C49 H49B 109.5 . . ?
O46 C49 H49C 109.5 . . ?
C52 C51 H51 109.2 . . ?
O44 C51 H51 109.2 . . ?
O44 C51 C52 108.5(5) . . ?
O44 C51 O55 111.9(4) . . ?
O55 C51 H51 109.2 . . ?
O55 C51 C52 108.9(4) . . ?
C51 C52 H52 108.5 . . ?
C53 C52 C51 111.0(5) . . ?
C53 C52 H52 108.5 . . ?
O52 C52 C51 110.2(4) . . ?
O52 C52 H52 108.5 . . ?
O52 C52 C53 110.0(5) . . ?
C52 C53 H53 109.7 . . ?
C52 C53 C54 108.0(5) . . ?
C54 C53 H53 109.7 . . ?
O53 C53 C52 109.5(5) . . ?
O53 C53 H53 109.7 . . ?
O53 C53 C54 110.3(4) . . ?
C53 C54 H54 109.5 . . ?
C55 C54 C53 110.8(4) . . ?
C55 C54 H54 109.5 . . ?
O1 C54 C53 107.1(4) . . ?
O1 C54 H54 109.5 . . ?
O1 C54 C55 110.5(4) . . ?
C54 C55 H55 108.6 . . ?
C56 C55 C54 114.7(4) . . ?
C56 C55 H55 108.6 . . ?
O55 C55 C54 109.8(4) . . ?
O55 C55 H55 108.6 . . ?
O55 C55 C56 106.4(4) . . ?
C55 C56 H56A 109.5 . . ?
C55 C56 H56B 109.5 . . ?
H56A C56 H56B 108.1 . . ?
O56 C56 C55 110.6(4) . . ?
O56 C56 H56A 109.5 . . ?
O56 C56 H56B 109.5 . . ?
H57A C57 H57B 109.5 . . ?
H57A C57 H57C 109.5 . . ?
H57B C57 H57C 109.5 . . ?
O52 C57 H57A 109.5 . . ?
O52 C57 H57B 109.5 . . ?
O52 C57 H57C 109.5 . . ?
H57D C57B H57E 109.5 . . ?
H57D C57B H57F 109.5 . . ?
H57E C57B H57F 109.5 . . ?
O52 C57B H57D 109.5 . . ?
O52 C57B H57E 109.5 . . ?
O52 C57B H57F 109.5 . . ?
H58A C58 H58B 109.5 . . ?
H58A C58 H58C 109.5 . . ?
H58B C58 H58C 109.5 . . ?
O53 C58 H58A 109.5 . . ?
O53 C58 H58B 109.5 . . ?
O53 C58 H58C 109.5 . . ?
H59A C59 H59B 109.5 . . ?
H59A C59 H59C 109.5 . . ?
H59B C59 H59C 109.5 . . ?
O56 C59 H59A 109.5 . . ?
O56 C59 H59B 109.5 . . ?
O56 C59 H59C 109.5 . . ?
C61 C60 P1 125.1(5) . . ?
C65 C60 C61 119.3(6) . . ?
C65 C60 P1 115.6(4) . . ?
C60 C61 H61 119.6 . . ?
C62 C61 C60 120.7(6) . . ?
C62 C61 H61 119.6 . . ?
C61 C62 H62 120.2 . . ?
C61 C62 C63 119.6(6) . . ?
C63 C62 H62 120.2 . . ?
C62 C63 H63 119.7 . . ?
C62 C63 C64 120.6(7) . . ?
C64 C63 H63 119.7 . . ?
C63 C64 H64 120.2 . . ?
C65 C64 C63 119.6(7) . . ?
C65 C64 H64 120.2 . . ?
C60 C65 C64 120.1(6) . . ?
C60 C65 N1 118.6(6) . . ?
C64 C65 N1 121.2(6) . . ?
H66A C66 H66B 109.5 . . ?
H66A C66 H66C 109.5 . . ?
H66B C66 H66C 109.5 . . ?
N1 C66 H66A 109.5 . . ?
N1 C66 H66B 109.5 . . ?
N1 C66 H66C 109.5 . . ?
H67A C67 H67B 109.5 . . ?
H67A C67 H67C 109.5 . . ?
H67B C67 H67C 109.5 . . ?
N1 C67 H67A 109.5 . . ?
N1 C67 H67B 109.5 . . ?
N1 C67 H67C 109.5 . . ?
C69 C68 H68 120.0 . . ?
C69 C68 C73 120.0 . . ?
C73 C68 H68 120.0 . . ?
C68 C69 H69 120.0 . . ?
C68 C69 C70 120.0 . . ?
C70 C69 H69 120.0 . . ?
C69 C70 H70 120.0 . . ?
C71 C70 C69 120.0 . . ?
C71 C70 H70 120.0 . . ?
C70 C71 H71 120.0 . . ?
C70 C71 C72 120.0 . . ?
C72 C71 H71 120.0 . . ?
C71 C72 H72 120.0 . . ?
C73 C72 C71 120.0 . . ?
C73 C72 H72 120.0 . . ?
C68 C73 H73 120.0 . . ?
C72 C73 C68 120.0 . . ?
C72 C73 H73 120.0 . . ?
C75 C74 H74 120.0 . . ?
C75 C74 C79 120.0 . . ?
C79 C74 H74 120.0 . . ?
C74 C75 H75 120.0 . . ?
C76 C75 C74 120.0 . . ?
C76 C75 H75 120.0 . . ?
C75 C76 H76 120.0 . . ?
C75 C76 C77 120.0 . . ?
C77 C76 H76 120.0 . . ?
C76 C77 H77 120.0 . . ?
C78 C77 C76 120.0 . . ?
C78 C77 H77 120.0 . . ?
C77 C78 H78 120.0 . . ?
C77 C78 C79 120.0 . . ?
C79 C78 H78 120.0 . . ?
C74 C79 H79 120.0 . . ?
C78 C79 C74 120.0 . . ?
C78 C79 H79 120.0 . . ?
C81 C80 H80 120.0 . . ?
C81 C80 C85 120.0 . . ?
C85 C80 H80 120.0 . . ?
C80 C81 H81 120.0 . . ?
C80 C81 C82 120.0 . . ?
C82 C81 H81 120.0 . . ?
C81 C82 H82 120.0 . . ?
C83 C82 C81 120.0 . . ?
C83 C82 H82 120.0 . . ?
C82 C83 H83 120.0 . . ?
C82 C83 C84 120.0 . . ?
C84 C83 H83 120.0 . . ?
C83 C84 H84 120.0 . . ?
C83 C84 C85 120.0 . . ?
C85 C84 H84 120.0 . . ?
C80 C85 H85 120.0 . . ?
C84 C85 C80 120.0 . . ?
C84 C85 H85 120.0 . . ?
H86A C86 H86B 109.5 . . ?
H86A C86 H86C 109.5 . . ?
H86B C86 H86C 109.5 . . ?
C87 C86 H86A 109.5 . . ?
C87 C86 H86B 109.5 . . ?
C87 C86 H86C 109.5 . . ?
C86 C87 H87A 109.1 . . ?
C86 C87 H87B 109.1 . . ?
C86 C87 C88 112.6(16) . . ?
H87A C87 H87B 107.8 . . ?
C88 C87 H87A 109.1 . . ?
C88 C87 H87B 109.1 . . ?
C87 C88 H88A 109.0 . . ?
C87 C88 H88B 109.0 . . ?
H88A C88 H88B 107.8 . . ?
C89 C88 C87 112.9(17) . . ?
C89 C88 H88A 109.0 . . ?
C89 C88 H88B 109.0 . . ?
C88 C89 H89A 108.7 . . ?
C88 C89 H89B 108.7 . . ?
C88 C89 C90 114.4(17) . . ?
H89A C89 H89B 107.6 . . ?
C90 C89 H89A 108.7 . . ?
C90 C89 H89B 108.7 . . ?
C89 C90 H90A 109.5 . . ?
C89 C90 H90B 109.5 . . ?
C89 C90 H90C 109.5 . . ?
H90A C90 H90B 109.5 . . ?
H90A C90 H90C 109.5 . . ?
H90B C90 H90C 109.5 . . ?
C65 N1 C66 107.9(6) . . ?
C65 N1 C67 107.9(6) . . ?
C65 N1 Ni1 114.9(4) . . ?
C66 N1 Ni1 109.5(5) . . ?
C67 N1 C66 110.3(6) . . ?
C67 N1 Ni1 106.3(5) . . ?
C1 O1 C54 116.8(4) . . ?
C7 O2 C2 116.7(6) . . ?
C8 O3 C3 114.5(4) . . ?
C11 O4 C4 116.2(4) . . ?
C1 O5 C5 115.1(4) . . ?
C12 O12 C17 113.3(4) . . ?
C18 O13 C13 113.9(5) . . ?
C21 O14 C14 118.0(4) . . ?
C11 O15 C15 111.8(4) . . ?
C22 O22 C27 113.8(4) . . ?
C23 O23 C28 113.4(5) . . ?
C31 O24 C24 117.6(4) . . ?
C21 O25 C25 114.3(4) . . ?
C26 O26 C29 110.2(6) . . ?
C37 O32 C32 114.4(5) . . ?
C38 O33 C33 114.4(4) . . ?
C41 O34 C34 117.2(4) . . ?
C31 O35 C35 113.7(4) . . ?
C39 O36 C36 111.3(4) . . ?
C42 O42 C47 113.2(4) . . ?
C43 O43 C48 113.6(5) . . ?
C51 O44 C44 118.8(4) . . ?
C41 O45 C45 114.4(4) . . ?
C49 O46 C46 111.4(5) . . ?
C57 O52 C52 115.1(10) . . ?
C57B O52 C52 108.7(10) . . ?
C58 O53 C53 115.3(6) . . ?
C51 O55 C55 113.5(4) . . ?
C56 O56 C59 110.3(5) . . ?
C6 P1 Ni1 118.18(18) . . ?
C16 P1 C6 113.1(3) . . ?
C16 P1 Ni1 116.70(17) . . ?
C60 P1 C6 97.8(3) . . ?
C60 P1 C16 105.2(3) . . ?
C60 P1 Ni1 102.11(19) . . ?
N1 Ni1 P1 88.53(15) . . ?
N1 Ni1 Br1 171.95(16) . . ?
N1 Ni1 Br2 95.01(15) . . ?
P1 Ni1 Br1 84.06(5) . . ?
P1 Ni1 Br2 176.45(6) . . ?
Br1 Ni1 Br2 92.40(3) . . ?

loop_
_geom_bond_atom_site_label_1
_geom_bond_atom_site_label_2
_geom_bond_distance
_geom_bond_site_symmetry_2
_geom_bond_publ_flag
C1 H1 1.0000 . ?
C1 C2 1.507(8) . ?
C1 O1 1.403(6) . ?
C1 O5 1.424(7) . ?
C2 H2 1.0000 . ?
C2 C3 1.512(8) . ?
C2 O2 1.426(7) . ?
C3 H3 1.0000 . ?
C3 C4 1.534(8) . ?
C3 O3 1.426(6) . ?
C4 H4 1.0000 . ?
C4 C5 1.525(7) . ?
C4 O4 1.426(6) . ?
C5 H5 1.0000 . ?
C5 C6 1.537(8) . ?
C5 O5 1.458(6) . ?
C6 H6A 0.9900 . ?
C6 H6B 0.9900 . ?
C6 P1 1.850(6) . ?
C7 H7A 0.9800 . ?
C7 H7B 0.9800 . ?
C7 H7C 0.9800 . ?
C7 O2 1.362(9) . ?
C8 H8A 0.9800 . ?
C8 H8B 0.9800 . ?
C8 H8C 0.9800 . ?
C8 O3 1.410(7) . ?
C11 H11 1.0000 . ?
C11 C12 1.528(7) . ?
C11 O4 1.407(6) . ?
C11 O15 1.417(6) . ?
C12 H12 1.0000 . ?
C12 C13 1.533(7) . ?
C12 O12 1.415(7) . ?
C13 H13 1.0000 . ?
C13 C14 1.523(8) . ?
C13 O13 1.426(6) . ?
C14 H14 1.0000 . ?
C14 C15 1.529(8) . ?
C14 O14 1.430(6) . ?
C15 H15 1.0000 . ?
C15 C16 1.498(8) . ?
C15 O15 1.443(6) . ?
C16 H16A 0.9900 . ?
C16 H16B 0.9900 . ?
C16 P1 1.834(6) . ?
C17 H17A 0.9800 . ?
C17 H17B 0.9800 . ?
C17 H17C 0.9800 . ?
C17 O12 1.415(6) . ?
C18 H18A 0.9800 . ?
C18 H18B 0.9800 . ?
C18 H18C 0.9800 . ?
C18 O13 1.410(8) . ?
C21 H21 1.0000 . ?
C21 C22 1.520(8) . ?
C21 O14 1.428(6) . ?
C21 O25 1.424(7) . ?
C22 H22 1.0000 . ?
C22 C23 1.524(7) . ?
C22 O22 1.415(7) . ?
C23 H23 1.0000 . ?
C23 C24 1.529(8) . ?
C23 O23 1.420(6) . ?
C24 H24 1.0000 . ?
C24 C25 1.539(7) . ?
C24 O24 1.437(6) . ?
C25 H25 1.0000 . ?
C25 C26 1.493(8) . ?
C25 O25 1.439(6) . ?
C26 H26A 0.9900 . ?
C26 H26B 0.9900 . ?
C26 O26 1.407(7) . ?
C27 H27A 0.9800 . ?
C27 H27B 0.9800 . ?
C27 H27C 0.9800 . ?
C27 O22 1.427(7) . ?
C28 H28A 0.9800 . ?
C28 H28B 0.9800 . ?
C28 H28C 0.9800 . ?
C28 O23 1.438(8) . ?
C29 H29A 0.9800 . ?
C29 H29B 0.9800 . ?
C29 H29C 0.9800 . ?
C29 O26 1.415(8) . ?
C31 H31 1.0000 . ?
C31 C32 1.535(7) . ?
C31 O24 1.407(6) . ?
C31 O35 1.418(6) . ?
C32 H32 1.0000 . ?
C32 C33 1.505(8) . ?
C32 O32 1.420(7) . ?
C33 H33 1.0000 . ?
C33 C34 1.512(7) . ?
C33 O33 1.428(6) . ?
C34 H34 1.0000 . ?
C34 C35 1.532(7) . ?
C34 O34 1.443(6) . ?
C35 H35 1.0000 . ?
C35 C36 1.505(8) . ?
C35 O35 1.437(6) . ?
C36 H36A 0.9900 . ?
C36 H36B 0.9900 . ?
C36 O36 1.430(6) . ?
C37 H37A 0.9800 . ?
C37 H37B 0.9800 . ?
C37 H37C 0.9800 . ?
C37 O32 1.415(7) . ?
C38 H38A 0.9800 . ?
C38 H38B 0.9800 . ?
C38 H38C 0.9800 . ?
C38 O33 1.412(7) . ?
C39 H39A 0.9800 . ?
C39 H39B 0.9800 . ?
C39 H39C 0.9800 . ?
C39 O36 1.417(7) . ?
C41 H41 1.0000 . ?
C41 C42 1.523(7) . ?
C41 O34 1.411(6) . ?
C41 O45 1.407(6) . ?
C42 H42 1.0000 . ?
C42 C43 1.528(7) . ?
C42 O42 1.414(7) . ?
C43 H43 1.0000 . ?
C43 C44 1.508(8) . ?
C43 O43 1.422(7) . ?
C44 H44 1.0000 . ?
C44 C45 1.525(8) . ?
C44 O44 1.434(6) . ?
C45 H45 1.0000 . ?
C45 C46 1.515(8) . ?
C45 O45 1.440(6) . ?
C46 H46A 0.9900 . ?
C46 H46B 0.9900 . ?
C46 O46 1.432(7) . ?
C47 H47A 0.9800 . ?
C47 H47B 0.9800 . ?
C47 H47C 0.9800 . ?
C47 O42 1.431(6) . ?
C48 H48A 0.9800 . ?
C48 H48B 0.9800 . ?
C48 H48C 0.9800 . ?
C48 O43 1.433(9) . ?
C49 H49A 0.9800 . ?
C49 H49B 0.9800 . ?
C49 H49C 0.9800 . ?
C49 O46 1.411(8) . ?
C51 H51 1.0000 . ?
C51 C52 1.513(9) . ?
C51 O44 1.410(6) . ?
C51 O55 1.414(7) . ?
C52 H52 1.0000 . ?
C52 C53 1.512(8) . ?
C52 O52 1.431(7) . ?
C53 H53 1.0000 . ?
C53 C54 1.532(8) . ?
C53 O53 1.415(7) . ?
C54 H54 1.0000 . ?
C54 C55 1.518(8) . ?
C54 O1 1.445(6) . ?
C55 H55 1.0000 . ?
C55 C56 1.496(8) . ?
C55 O55 1.451(6) . ?
C56 H56A 0.9900 . ?
C56 H56B 0.9900 . ?
C56 O56 1.416(7) . ?
C57 H57A 0.9800 . ?
C57 H57B 0.9800 . ?
C57 H57C 0.9800 . ?
C57 O52 1.40(2) . ?
C57B H57D 0.9800 . ?
C57B H57E 0.9800 . ?
C57B H57F 0.9800 . ?
C57B O52 1.42(2) . ?
C58 H58A 0.9800 . ?
C58 H58B 0.9800 . ?
C58 H58C 0.9800 . ?
C58 O53 1.410(9) . ?
C59 H59A 0.9800 . ?
C59 H59B 0.9800 . ?
C59 H59C 0.9800 . ?
C59 O56 1.421(8) . ?
C60 C61 1.410(8) . ?
C60 C65 1.377(9) . ?
C60 P1 1.798(6) . ?
C61 H61 0.9500 . ?
C61 C62 1.359(10) . ?
C62 H62 0.9500 . ?
C62 C63 1.384(11) . ?
C63 H63 0.9500 . ?
C63 C64 1.389(10) . ?
C64 H64 0.9500 . ?
C64 C65 1.387(10) . ?
C65 N1 1.488(8) . ?
C66 H66A 0.9800 . ?
C66 H66B 0.9800 . ?
C66 H66C 0.9800 . ?
C66 N1 1.511(10) . ?
C67 H67A 0.9800 . ?
C67 H67B 0.9800 . ?
C67 H67C 0.9800 . ?
C67 N1 1.493(10) . ?
C68 H68 0.9500 . ?
C68 C69 1.3900 . ?
C68 C73 1.3900 . ?
C69 H69 0.9500 . ?
C69 C70 1.3900 . ?
C70 H70 0.9500 . ?
C70 C71 1.3900 . ?
C71 H71 0.9500 . ?
C71 C72 1.3900 . ?
C72 H72 0.9500 . ?
C72 C73 1.3900 . ?
C73 H73 0.9500 . ?
C74 H74 0.9500 . ?
C74 C75 1.3900 . ?
C74 C79 1.3900 . ?
C75 H75 0.9500 . ?
C75 C76 1.3900 . ?
C76 H76 0.9500 . ?
C76 C77 1.3900 . ?
C77 H77 0.9500 . ?
C77 C78 1.3900 . ?
C78 H78 0.9500 . ?
C78 C79 1.3900 . ?
C79 H79 0.9500 . ?
C80 H80 0.9500 . ?
C80 C81 1.3900 . ?
C80 C85 1.3900 . ?
C81 H81 0.9500 . ?
C81 C82 1.3900 . ?
C82 H82 0.9500 . ?
C82 C83 1.3900 . ?
C83 H83 0.9500 . ?
C83 C84 1.3900 . ?
C84 H84 0.9500 . ?
C84 C85 1.3900 . ?
C85 H85 0.9500 . ?
C86 H86A 0.9800 . ?
C86 H86B 0.9800 . ?
C86 H86C 0.9800 . ?
C86 C87 1.52(2) . ?
C87 H87A 0.9900 . ?
C87 H87B 0.9900 . ?
C87 C88 1.53(3) . ?
C88 H88A 0.9900 . ?
C88 H88B 0.9900 . ?
C88 C89 1.50(2) . ?
C89 H89A 0.9900 . ?
C89 H89B 0.9900 . ?
C89 C90 1.53(3) . ?
C90 H90A 0.9800 . ?
C90 H90B 0.9800 . ?
C90 H90C 0.9800 . ?
N1 Ni1 2.007(6) . ?
P1 Ni1 2.1263(15) . ?
Ni1 Br1 2.3063(10) . ?
Ni1 Br2 2.3807(9) . ?

loop_
_geom_torsion_atom_site_label_1
_geom_torsion_atom_site_label_2
_geom_torsion_atom_site_label_3
_geom_torsion_atom_site_label_4
_geom_torsion
_geom_torsion_site_symmetry_1
_geom_torsion_site_symmetry_2
_geom_torsion_site_symmetry_3
_geom_torsion_site_symmetry_4
_geom_torsion_publ_flag
C1 C2 C3 C4 -56.2(6) . . . . ?
C1 C2 C3 O3 -177.0(4) . . . . ?
C1 C2 O2 C7 127.7(8) . . . . ?
C2 C1 O1 C54 -138.1(5) . . . . ?
C2 C1 O5 C5 -63.2(5) . . . . ?
C2 C3 C4 C5 54.0(5) . . . . ?
C2 C3 C4 O4 179.0(4) . . . . ?
C2 C3 O3 C8 -132.1(5) . . . . ?
C3 C2 O2 C7 -111.3(8) . . . . ?
C3 C4 C5 C6 -166.1(4) . . . . ?
C3 C4 C5 O5 -53.7(5) . . . . ?
C3 C4 O4 C11 145.5(4) . . . . ?
C4 C3 O3 C8 107.2(6) . . . . ?
C4 C5 C6 P1 -115.2(5) . . . . ?
C4 C5 O5 C1 60.6(5) . . . . ?
C5 C4 O4 C11 -92.7(5) . . . . ?
C5 C6 P1 C16 69.0(5) . . . . ?
C5 C6 P1 C60 179.2(5) . . . . ?
C5 C6 P1 Ni1 -72.5(5) . . . . ?
C6 C5 O5 C1 -177.9(4) . . . . ?
C11 C12 C13 C14 -43.1(6) . . . . ?
C11 C12 C13 O13 -163.1(4) . . . . ?
C11 C12 O12 C17 66.9(6) . . . . ?
C12 C11 O4 C4 -162.9(4) . . . . ?
C12 C11 O15 C15 -69.2(5) . . . . ?
C12 C13 C14 C15 44.3(6) . . . . ?
C12 C13 C14 O14 165.6(4) . . . . ?
C12 C13 O13 C18 -107.4(5) . . . . ?
C13 C12 O12 C17 -168.8(5) . . . . ?
C13 C14 C15 C16 -172.0(4) . . . . ?
C13 C14 C15 O15 -55.4(6) . . . . ?
C13 C14 O14 C21 130.9(5) . . . . ?
C14 C13 O13 C18 128.5(5) . . . . ?
C14 C15 C16 P1 -177.9(4) . . . . ?
C14 C15 O15 C11 71.4(5) . . . . ?
C15 C14 O14 C21 -109.0(5) . . . . ?
C15 C16 P1 C6 -15.3(5) . . . . ?
C15 C16 P1 C60 -120.8(4) . . . . ?
C15 C16 P1 Ni1 126.8(3) . . . . ?
C16 C15 O15 C11 -164.0(4) . . . . ?
C21 C22 C23 C24 -55.4(6) . . . . ?
C21 C22 C23 O23 -173.9(4) . . . . ?
C21 C22 O22 C27 140.9(5) . . . . ?
C22 C21 O14 C14 -146.4(4) . . . . ?
C22 C21 O25 C25 -60.0(5) . . . . ?
C22 C23 C24 C25 53.6(5) . . . . ?
C22 C23 C24 O24 173.1(4) . . . . ?
C22 C23 O23 C28 -117.9(5) . . . . ?
C23 C22 O22 C27 -97.6(5) . . . . ?
C23 C24 C25 C26 -173.5(4) . . . . ?
C23 C24 C25 O25 -54.2(6) . . . . ?
C23 C24 O24 C31 132.8(4) . . . . ?
C24 C23 O23 C28 122.9(5) . . . . ?
C24 C25 C26 O26 50.2(6) . . . . ?
C24 C25 O25 C21 58.5(5) . . . . ?
C25 C24 O24 C31 -107.2(5) . . . . ?
C25 C26 O26 C29 -174.1(5) . . . . ?
C26 C25 O25 C21 -178.6(4) . . . . ?
C31 C32 C33 C34 -51.8(5) . . . . ?
C31 C32 C33 O33 -170.1(4) . . . . ?
C31 C32 O32 C37 73.7(6) . . . . ?
C32 C31 O24 C24 -141.7(5) . . . . ?
C32 C31 O35 C35 -63.1(5) . . . . ?
C32 C33 C34 C35 49.9(5) . . . . ?
C32 C33 C34 O34 170.0(4) . . . . ?
C32 C33 O33 C38 -105.7(5) . . . . ?
C33 C32 O32 C37 -163.2(4) . . . . ?
C33 C34 C35 C36 -171.3(4) . . . . ?
C33 C34 C35 O35 -53.0(5) . . . . ?
C33 C34 O34 C41 130.1(4) . . . . ?
C34 C33 O33 C38 133.4(5) . . . . ?
C34 C35 C36 O36 52.6(6) . . . . ?
C34 C35 O35 C31 61.6(5) . . . . ?
C35 C34 O34 C41 -108.9(5) . . . . ?
C35 C36 O36 C39 -172.2(5) . . . . ?
C36 C35 O35 C31 -175.2(4) . . . . ?
C41 C42 C43 C44 -51.8(6) . . . . ?
C41 C42 C43 O43 -171.7(4) . . . . ?
C41 C42 O42 C47 71.2(6) . . . . ?
C42 C41 O34 C34 -142.9(4) . . . . ?
C42 C41 O45 C45 -64.1(5) . . . . ?
C42 C43 C44 C45 45.3(6) . . . . ?
C42 C43 C44 O44 166.6(4) . . . . ?
C42 C43 O43 C48 -116.5(6) . . . . ?
C43 C42 O42 C47 -166.8(4) . . . . ?
C43 C44 C45 C46 -164.8(4) . . . . ?
C43 C44 C45 O45 -45.8(6) . . . . ?
C43 C44 O44 C51 143.2(5) . . . . ?
C44 C43 O43 C48 121.7(5) . . . . ?
C44 C45 C46 O46 52.1(6) . . . . ?
C44 C45 O45 C41 56.4(6) . . . . ?
C45 C44 O44 C51 -93.7(6) . . . . ?
C45 C46 O46 C49 175.0(5) . . . . ?
C46 C45 O45 C41 -179.8(4) . . . . ?
C51 C52 C53 C54 -56.6(6) . . . . ?
C51 C52 C53 O53 -176.7(4) . . . . ?
C51 C52 O52 C57 133.0(12) . . . . ?
C51 C52 O52 C57B 75.8(11) . . . . ?
C52 C51 O44 C44 -140.4(5) . . . . ?
C52 C51 O55 C55 -61.2(5) . . . . ?
C52 C53 C54 C55 54.5(6) . . . . ?
C52 C53 C54 O1 175.0(4) . . . . ?
C52 C53 O53 C58 -124.8(6) . . . . ?
C53 C52 O52 C57 -104.3(12) . . . . ?
C53 C52 O52 C57B -161.6(11) . . . . ?
C53 C54 C55 C56 -175.0(4) . . . . ?
C53 C54 C55 O55 -55.2(6) . . . . ?
C53 C54 O1 C1 136.3(5) . . . . ?
C54 C53 O53 C58 116.4(6) . . . . ?
C54 C55 C56 O56 49.3(6) . . . . ?
C54 C55 O55 C51 59.7(5) . . . . ?
C55 C54 O1 C1 -102.9(5) . . . . ?
C55 C56 O56 C59 -175.3(5) . . . . ?
C56 C55 O55 C51 -175.6(4) . . . . ?
C60 C61 C62 C63 2.2(11) . . . . ?
C60 C65 N1 C66 -128.1(8) . . . . ?
C60 C65 N1 C67 112.7(7) . . . . ?
C60 C65 N1 Ni1 -5.6(9) . . . . ?
C61 C60 C65 C64 0.7(11) . . . . ?
C61 C60 C65 N1 -176.7(6) . . . . ?
C61 C60 P1 C6 -59.4(6) . . . . ?
C61 C60 P1 C16 57.2(6) . . . . ?
C61 C60 P1 Ni1 179.5(5) . . . . ?
C61 C62 C63 C64 -1.1(14) . . . . ?
C62 C63 C64 C65 -0.3(14) . . . . ?
C63 C64 C65 C60 0.4(13) . . . . ?
C63 C64 C65 N1 177.7(8) . . . . ?
C64 C65 N1 C66 54.6(10) . . . . ?
C64 C65 N1 C67 -64.6(9) . . . . ?
C64 C65 N1 Ni1 177.0(6) . . . . ?
C65 C60 C61 C62 -2.1(10) . . . . ?
C65 C60 P1 C6 118.3(5) . . . . ?
C65 C60 P1 C16 -125.1(5) . . . . ?
C65 C60 P1 Ni1 -2.8(5) . . . . ?
C68 C69 C70 C71 0.0 . . . . ?
C69 C68 C73 C72 0.0 . . . . ?
C69 C70 C71 C72 0.0 . . . . ?
C70 C71 C72 C73 0.0 . . . . ?
C71 C72 C73 C68 0.0 . . . . ?
C73 C68 C69 C70 0.0 . . . . ?
C74 C75 C76 C77 0.0 . . . . ?
C75 C74 C79 C78 0.0 . . . . ?
C75 C76 C77 C78 0.0 . . . . ?
C76 C77 C78 C79 0.0 . . . . ?
C77 C78 C79 C74 0.0 . . . . ?
C79 C74 C75 C76 0.0 . . . . ?
C80 C81 C82 C83 0.0 . . . . ?
C81 C80 C85 C84 0.0 . . . . ?
C81 C82 C83 C84 0.0 . . . . ?
C82 C83 C84 C85 0.0 . . . . ?
C83 C84 C85 C80 0.0 . . . . ?
C85 C80 C81 C82 0.0 . . . . ?
C86 C87 C88 C89 -175.9(14) . . . . ?
C87 C88 C89 C90 -171.1(15) . . . . ?
O1 C1 C2 C3 -63.8(6) . . . . ?
O1 C1 C2 O2 57.4(6) . . . . ?
O1 C1 O5 C5 58.6(6) . . . . ?
O1 C54 C55 C56 66.5(6) . . . . ?
O1 C54 C55 O55 -173.7(4) . . . . ?
O2 C2 C3 C4 -176.3(4) . . . . ?
O2 C2 C3 O3 62.9(6) . . . . ?
O3 C3 C4 C5 174.0(4) . . . . ?
O3 C3 C4 O4 -61.0(5) . . . . ?
O4 C4 C5 C6 75.4(6) . . . . ?
O4 C4 C5 O5 -172.1(4) . . . . ?
O4 C11 C12 C13 -69.1(6) . . . . ?
O4 C11 C12 O12 52.6(5) . . . . ?
O4 C11 O15 C15 52.3(5) . . . . ?
O5 C1 C2 C3 59.0(6) . . . . ?
O5 C1 C2 O2 -179.9(4) . . . . ?
O5 C1 O1 C54 101.5(5) . . . . ?
O5 C5 C6 P1 128.5(4) . . . . ?
O12 C12 C13 C14 -168.6(4) . . . . ?
O12 C12 C13 O13 71.3(5) . . . . ?
O13 C13 C14 C15 165.0(4) . . . . ?
O13 C13 C14 O14 -73.7(5) . . . . ?
O14 C14 C15 C16 70.5(6) . . . . ?
O14 C14 C15 O15 -172.9(4) . . . . ?
O14 C21 C22 C23 -64.1(5) . . . . ?
O14 C21 C22 O22 57.3(5) . . . . ?
O14 C21 O25 C25 60.4(5) . . . . ?
O15 C11 C12 C13 52.7(6) . . . . ?
O15 C11 C12 O12 174.3(4) . . . . ?
O15 C11 O4 C4 77.7(5) . . . . ?
O15 C15 C16 P1 63.9(5) . . . . ?
O22 C22 C23 C24 -175.7(4) . . . . ?
O22 C22 C23 O23 65.9(5) . . . . ?
O23 C23 C24 C25 172.5(4) . . . . ?
O23 C23 C24 O24 -67.9(5) . . . . ?
O24 C24 C25 C26 68.4(6) . . . . ?
O24 C24 C25 O25 -172.3(4) . . . . ?
O24 C31 C32 C33 -66.1(5) . . . . ?
O24 C31 C32 O32 55.3(6) . . . . ?
O24 C31 O35 C35 58.3(5) . . . . ?
O25 C21 C22 C23 57.6(6) . . . . ?
O25 C21 C22 O22 179.0(4) . . . . ?
O25 C21 O14 C14 92.6(5) . . . . ?
O25 C25 C26 O26 -71.3(5) . . . . ?
O32 C32 C33 C34 -175.9(4) . . . . ?
O32 C32 C33 O33 65.8(5) . . . . ?
O33 C33 C34 C35 169.5(4) . . . . ?
O33 C33 C34 O34 -70.4(5) . . . . ?
O34 C34 C35 C36 70.4(5) . . . . ?
O34 C34 C35 O35 -171.2(4) . . . . ?
O34 C41 C42 C43 -63.2(5) . . . . ?
O34 C41 C42 O42 57.6(5) . . . . ?
O34 C41 O45 C45 56.8(6) . . . . ?
O35 C31 C32 C33 56.9(5) . . . . ?
O35 C31 C32 O32 178.3(4) . . . . ?
O35 C31 O24 C24 97.6(5) . . . . ?
O35 C35 C36 O36 -67.8(5) . . . . ?
O42 C42 C43 C44 -176.8(4) . . . . ?
O42 C42 C43 O43 63.4(5) . . . . ?
O43 C43 C44 C45 165.5(4) . . . . ?
O43 C43 C44 O44 -73.3(5) . . . . ?
O44 C44 C45 C46 76.9(6) . . . . ?
O44 C44 C45 O45 -164.1(4) . . . . ?
O44 C51 C52 C53 -62.3(6) . . . . ?
O44 C51 C52 O52 59.7(6) . . . . ?
O44 C51 O55 C55 58.8(6) . . . . ?
O45 C41 C42 C43 60.1(5) . . . . ?
O45 C41 C42 O42 -179.1(4) . . . . ?
O45 C41 O34 C34 96.3(5) . . . . ?
O45 C45 C46 O46 -70.1(5) . . . . ?
O52 C52 C53 C54 -178.7(5) . . . . ?
O52 C52 C53 O53 61.1(6) . . . . ?
O53 C53 C54 C55 174.1(4) . . . . ?
O53 C53 C54 O1 -65.4(6) . . . . ?
O55 C51 C52 C53 59.7(6) . . . . ?
O55 C51 C52 O52 -178.2(4) . . . . ?
O55 C51 O44 C44 99.4(5) . . . . ?
O55 C55 C56 O56 -72.3(5) . . . . ?
P1 C60 C61 C62 175.6(6) . . . . ?
P1 C60 C65 C64 -177.1(6) . . . . ?
P1 C60 C65 N1 5.5(9) . . . . ?
